data_2011846
loop_
_publ_author_name
' Muhammad, Ilias '
'Khan, Ikhlas A. '
'Fischer, Nikolaus H. '
'Fronczek, Frank R.'

_publ_section_title
;
 Two stereoisomeric pentacyclic oxindole alkaloids from <i>Uncaria
 tomentosa</i>: uncarine C and uncarine E
;
_journal_issue 4
_journal_name_full 'Acta Crystallographica Section C'
_journal_page_first 480
_journal_page_last 482
_journal_paper_doi 10.1107/S0108270101000932
_journal_volume 57
_journal_year 2001
_chemical_formula_moiety 'C21 H24 N2 O4, C H Cl3'
_chemical_formula_sum 'C22 H25 Cl3 N2 O4'
_chemical_formula_weight 487.79
_chemical_name_common pteropodine
_chemical_name_systematic
;
(1'S,3R,4'aS,5'aS,10'aS)-1,2,5',5'a,7',8',10',10'a-octahydro-1'-
methyl-2-oxo-spiro[3H-indole-3,6'(4'aH)-[1H]pyrano[3,4-
f]indolizine]-4'-carboxylic acid methyl ester, chloroform solvate
;
_space_group_IT_number 4
_symmetry_cell_setting monoclinic
_symmetry_space_group_name_Hall 'P 2yb'
_symmetry_space_group_name_H-M 'P 1 21 1'
_cell_angle_alpha 90
_cell_angle_beta 102.422(4)
_cell_angle_gamma 90
_cell_formula_units_Z 2
_cell_length_a 9.3190(5)
_cell_length_b 7.7083(7)
_cell_length_c 16.8160(14)
_cell_measurement_reflns_used 5602
_cell_measurement_temperature 120
_cell_measurement_theta_max 32.0
_cell_measurement_theta_min 2.5
_cell_volume 1179.68(16)
_computing_cell_refinement 'Denzo and Scalepak'
_computing_data_collection 'COLLECT (Nonius, 1999)'
_computing_data_reduction 'Denzo and Scalepak (Otwinowski & Minor, 1997)'
_computing_molecular_graphics 'ORTEPIII (Burnett & Johnson, 1996)'
_computing_publication_material SHELXL97
_computing_structure_refinement 'SHELXL97 (Sheldrick, 1997)'
_computing_structure_solution 'SIR92 (Altomare et al., 1994)'
_diffrn_ambient_temperature 120
_diffrn_measured_fraction_theta_full .989
_diffrn_measured_fraction_theta_max .989
_diffrn_measurement_device 'KappaCCD (with Oxford Cryostream)'
_diffrn_measurement_method ' \w scans with \k offsets'
_diffrn_radiation_monochromator graphite
_diffrn_radiation_source 'fine-focus sealed tube'
_diffrn_radiation_type MoK\a
_diffrn_radiation_wavelength .71073
_diffrn_reflns_av_R_equivalents .037
_diffrn_reflns_av_sigmaI/netI .080
_diffrn_reflns_limit_h_max 13
_diffrn_reflns_limit_h_min -13
_diffrn_reflns_limit_k_max 11
_diffrn_reflns_limit_k_min -11
_diffrn_reflns_limit_l_max 25
_diffrn_reflns_limit_l_min -24
_diffrn_reflns_number 5602
_diffrn_reflns_theta_full 32.0
_diffrn_reflns_theta_max 32.0
_diffrn_reflns_theta_min 2.7
_exptl_absorpt_coefficient_mu .419
_exptl_absorpt_correction_T_max .97
_exptl_absorpt_correction_T_min .88
_exptl_absorpt_correction_type multi-scan
_exptl_absorpt_process_details '(HKL Scalepack; Otwinowski & Minor, 1997)'
_exptl_crystal_colour colorless
_exptl_crystal_density_diffrn 1.373
_exptl_crystal_density_method 'not measured'
_exptl_crystal_description 'needle fragment'
_exptl_crystal_F_000 508
_exptl_crystal_size_max .32
_exptl_crystal_size_mid .12
_exptl_crystal_size_min .08
_refine_diff_density_max 1.16
_refine_diff_density_min -.65
_refine_ls_abs_structure_details '740 Friedel pairs (Flack, 1983)'
_refine_ls_abs_structure_Flack -.09(9)
_refine_ls_extinction_method none
_refine_ls_goodness_of_fit_ref .98
_refine_ls_hydrogen_treatment constr
_refine_ls_matrix_type full
_refine_ls_number_parameters 296
_refine_ls_number_reflns 5101
_refine_ls_number_restraints 1
_refine_ls_restrained_S_all .98
_refine_ls_R_factor_all .095
_refine_ls_R_factor_gt .059
_refine_ls_shift/su_max <0.001
_refine_ls_shift/su_mean .000
_refine_ls_structure_factor_coef Fsqd
_refine_ls_weighting_details 'calc w = 1/[\s^2^(Fo^2^)+(0.0998P)^2^] where P=(Fo^2^+2Fc^2^)/3'
_refine_ls_weighting_scheme calc
_refine_ls_wR_factor_ref .160
_reflns_number_gt 3176
_reflns_number_total 5101
_reflns_threshold_expression I>2\s(I)
_cod_data_source_file bj1025.cif
_cod_data_source_block I
_cod_depositor_comments
;
The following automatic conversions were performed:
'_symmetry_cell_setting' value 'Monoclinic' changed to 'monoclinic'
according to '/home/saulius/struct/CIF-dictionaries/cif_core.dic'
dictionary named 'cif_core.dic' version 2.4.1 from 2010-06-29.

Automatic conversion script
Id: cif_fix_enum 1527 2010-12-29 10:47:43Z saulius 

The following automatic conversions were performed:

'_symmetry_cell_setting' value 'Monoclinic' changed to 'monoclinic'
according to /home/saulius/struct/CIF-dictionaries/cif_core.dic
dictionary named 'cif_core.dic' version 2.4.1 from 2010-06-29.

Automatic conversion script
Id: cif_fix_values 1715 2011-07-08 13:25:40Z adriana 
;
_cod_original_cell_volume 1179.63(16)
_cod_original_sg_symbol_H-M 'P 21'
_cod_database_code 2011846

loop_
_symmetry_equiv_pos_as_xyz
'x, y, z'
'-x, y+1/2, -z'

loop_
_atom_site_label
_atom_site_fract_x
_atom_site_fract_y
_atom_site_fract_z
_atom_site_U_iso_or_equiv
_atom_site_adp_type
_atom_site_calc_flag
_atom_site_refinement_flags
_atom_site_occupancy
_atom_site_disorder_assembly
_atom_site_disorder_group
_atom_site_type_symbol
Cl1 .26597(12) .71119(18) .81031(6) .0586(3) Uani d . 1 . . Cl
Cl2 .33839(16) .6657(5) .98325(9) .1295(12) Uani d . 1 . . Cl
Cl3 .2804(2) 1.0009(3) .91474(17) .1112(12) Uani d P .808(5) A 1 Cl
Cl3A .3465(8) .471(2) .9202(8) .133(6) Uani d P .192(5) A 2 Cl
O1 .5371(2) .3817(3) .53112(14) .0316(5) Uani d . 1 . . O
O2 .9536(2) .2756(4) .78596(16) .0363(6) Uani d . 1 . . O
O3 .6795(2) .7135(3) .88630(16) .0375(6) Uani d . 1 . . O
O4 .9254(2) .7009(4) .91649(16) .0387(6) Uani d . 1 . . O
N1 .3517(3) .5782(4) .51841(17) .0285(6) Uani d . 1 . . N
H1 .3784 .6463 .4822 .034 Uiso calc R 1 . . H
N2 .4971(3) .1412(3) .68519(16) .0250(5) Uani d . 1 . . N
C2 .4241(3) .4336(4) .54841(19) .0248(6) Uani d . 1 . . C
C3 .4388(3) .3164(4) .69250(19) .0229(6) Uani d . 1 . . C
H3 .3748 .3117 .7332 .027 Uiso calc R 1 . . H
C5 .3695(4) .0399(4) .6464(2) .0318(7) Uani d . 1 . . C
H5A .3067 .0128 .6854 .038 Uiso calc R 1 . . H
H5B .3994 -.0698 .6240 .038 Uiso calc R 1 . . H
C6 .2903(3) .1582(4) .5790(2) .0274(6) Uani d . 1 . . C
H6A .1826 .1452 .5715 .033 Uiso calc R 1 . . H
H6B .3188 .1308 .5270 .033 Uiso calc R 1 . . H
C7 .3390(3) .3469(4) .6075(2) .0241(6) Uani d . 1 . . C
C8 .2158(3) .4741(4) .60547(18) .0247(6) Uani d . 1 . . C
C9 .1011(3) .4739(5) .6468(2) .0289(7) Uani d . 1 . . C
H9 .0920 .3838 .6840 .035 Uiso calc R 1 . . H
C10 .0003(3) .6101(5) .6321(2) .0339(8) Uani d . 1 . . C
H10 -.0790 .6120 .6594 .041 Uiso calc R 1 . . H
C11 .0133(4) .7424(5) .5784(2) .0342(8) Uani d . 1 . . C
H11 -.0568 .8338 .5697 .041 Uiso calc R 1 . . H
C12 .1271(4) .7436(5) .5372(2) .0343(8) Uani d . 1 . . C
H12 .1364 .8337 .5001 .041 Uiso calc R 1 . . H
C13 .2268(3) .6078(4) .55232(19) .0267(7) Uani d . 1 . . C
C14 .5626(3) .4445(4) .72333(19) .0246(6) Uani d . 1 . . C
H14A .5209 .5588 .7328 .030 Uiso calc R 1 . . H
H14B .6227 .4593 .6819 .030 Uiso calc R 1 . . H
C15 .6600(3) .3771(4) .80332(19) .0247(6) Uani d . 1 . . C
H15 .6008 .3824 .8463 .030 Uiso calc R 1 . . H
C16 .7988(3) .4827(5) .83303(19) .0270(6) Uani d . 1 . . C
C17 .9287(4) .4235(5) .8235(2) .0315(7) Uani d . 1 . . C
H17 1.0122 .4928 .8453 .038 Uiso calc R 1 . . H
C18 .8783(4) -.0020(6) .7328(3) .0453(9) Uani d . 1 . . C
H18A .9582 .0045 .7034 .068 Uiso calc R 1 . . H
H18B .7975 -.0712 .7012 .068 Uiso calc R 1 . . H
H18C .9143 -.0565 .7860 .068 Uiso calc R 1 . . H
C19 .8232(3) .1808(5) .7449(2) .0318(7) Uani d . 1 . . C
H19 .7830 .2349 .6906 .038 Uiso calc R 1 . . H
C20 .7074(3) .1876(4) .79660(19) .0268(6) Uani d . 1 . . C
H20 .7537 .1457 .8525 .032 Uiso calc R 1 . . H
C21 .5735(3) .0743(4) .7637(2) .0308(7) Uani d . 1 . . C
H21A .6050 -.0467 .7577 .037 Uiso calc R 1 . . H
H21B .5069 .0750 .8023 .037 Uiso calc R 1 . . H
C22 .7925(3) .6420(5) .87954(19) .0290(7) Uani d . 1 . . C
C23 .9286(4) .8482(5) .9697(2) .0440(10) Uani d . 1 . . C
H23A .8845 .9487 .9378 .066 Uiso calc R 1 . . H
H23B 1.0307 .8748 .9959 .066 Uiso calc R 1 . . H
H23C .8730 .8214 1.0114 .066 Uiso calc R 1 . . H
C24 .3546(6) .7966(10) .9032(4) .0485(14) Uani d P .808(5) A 1 C
H24 .4613 .8106 .9031 .058 Uiso calc PR .808(5) A 1 H
C24A .368(3) .686(4) .9064(17) .050(6) Uiso d P .192(5) A 2 C
H24A .4729 .7166 .9096 .060 Uiso calc PR .192(5) A 2 H

loop_
_atom_site_aniso_label
_atom_site_aniso_U_11
_atom_site_aniso_U_22
_atom_site_aniso_U_33
_atom_site_aniso_U_12
_atom_site_aniso_U_13
_atom_site_aniso_U_23
Cl1 .0614(6) .0729(8) .0417(6) -.0212(6) .0116(5) -.0068(6)
Cl2 .0770(9) .254(4) .0579(8) -.0058(14) .0141(7) .0474(16)
Cl3 .1007(14) .0782(14) .184(3) -.0315(11) .0951(16) -.0691(16)
Cl3A .046(4) .167(12) .185(12) .012(5) .023(5) .111(11)
O1 .0395(12) .0262(12) .0316(13) -.0002(10) .0130(10) -.0017(11)
O2 .0310(11) .0350(13) .0451(15) .0011(10) .0133(10) -.0075(13)
O3 .0355(12) .0324(13) .0435(14) .0060(11) .0063(10) -.0056(13)
O4 .0337(11) .0357(14) .0427(14) -.0017(11) -.0004(10) -.0109(13)
N1 .0388(13) .0201(12) .0277(14) -.0031(11) .0094(11) .0039(12)
N2 .0309(12) .0161(11) .0271(14) -.0006(10) .0042(10) .0033(11)
C2 .0324(15) .0199(13) .0222(15) -.0042(12) .0056(12) -.0015(13)
C3 .0305(14) .0169(13) .0220(15) -.0007(12) .0071(12) .0013(12)
C5 .0374(16) .0201(15) .0348(18) -.0040(13) .0009(14) .0031(14)
C6 .0330(14) .0208(14) .0265(16) -.0014(12) .0023(12) -.0047(14)
C7 .0283(14) .0210(14) .0225(15) .0022(12) .0042(12) -.0008(13)
C8 .0259(13) .0221(14) .0238(15) .0035(12) .0007(11) -.0009(14)
C9 .0309(14) .0265(15) .0268(16) -.0010(13) .0009(12) -.0032(15)
C10 .0284(14) .039(2) .0310(17) .0109(14) -.0013(13) -.0084(16)
C11 .0338(16) .0282(16) .0354(18) .0081(14) -.0042(14) -.0067(16)
C12 .0406(17) .0237(15) .0320(18) .0014(14) -.0065(14) .0014(15)
C13 .0322(15) .0200(14) .0245(16) -.0026(12) -.0015(12) -.0028(13)
C14 .0287(14) .0193(14) .0259(15) .0005(12) .0056(12) .0018(13)
C15 .0266(14) .0252(14) .0223(15) .0014(12) .0051(11) .0023(14)
C16 .0252(13) .0299(16) .0253(15) .0009(13) .0040(11) .0010(15)
C17 .0314(15) .0324(17) .0311(18) -.0005(14) .0077(13) -.0029(16)
C18 .0441(19) .0338(18) .060(3) .0051(17) .0157(18) -.008(2)
C19 .0345(16) .0277(16) .0340(18) .0028(14) .0095(13) -.0036(15)
C20 .0286(14) .0240(14) .0267(16) .0045(12) .0039(12) .0033(14)
C21 .0362(16) .0230(14) .0320(17) -.0020(13) .0045(14) .0069(15)
C22 .0317(15) .0277(15) .0249(15) -.0011(14) .0002(12) .0014(15)
C23 .051(2) .038(2) .038(2) -.0014(17) -.0029(17) -.0082(19)
C24 .042(3) .065(4) .043(3) -.015(3) .017(2) -.015(3)

loop_
_atom_type_symbol
_atom_type_description
_atom_type_scat_dispersion_real
_atom_type_scat_dispersion_imag
_atom_type_scat_source
C C .0033 .0016 'International Tables Vol C Tables 4.2.6.8 and 6.1.1.4'
H H .0000 .0000 'International Tables Vol C Tables 4.2.6.8 and 6.1.1.4'
O O .0106 .0060 'International Tables Vol C Tables 4.2.6.8 and 6.1.1.4'
N N .0061 .0033 'International Tables Vol C Tables 4.2.6.8 and 6.1.1.4'
Cl Cl .1484 .1585 'International Tables Vol C Tables 4.2.6.8 and 6.1.1.4'

loop_
_geom_angle_atom_site_label_1
_geom_angle_atom_site_label_2
_geom_angle_atom_site_label_3
_geom_angle
C17 O2 C19 115.9(2)
C22 O4 C23 116.7(3)
C2 N1 C13 111.8(3)
C2 N1 H1 124.1
C13 N1 H1 124.1
C21 N2 C5 114.2(3)
C21 N2 C3 111.6(3)
C5 N2 C3 104.4(2)
O1 C2 N1 125.0(3)
O1 C2 C7 126.8(3)
N1 C2 C7 108.2(3)
N2 C3 C14 110.9(2)
N2 C3 C7 102.8(2)
C14 C3 C7 118.5(3)
N2 C3 H3 108.0
C14 C3 H3 108.0
C7 C3 H3 108.0
N2 C5 C6 103.4(3)
N2 C5 H5A 111.1
C6 C5 H5A 111.1
N2 C5 H5B 111.1
C6 C5 H5B 111.1
H5A C5 H5B 109.1
C5 C6 C7 105.5(2)
C5 C6 H6A 110.6
C7 C6 H6A 110.6
C5 C6 H6B 110.6
C7 C6 H6B 110.6
H6A C6 H6B 108.8
C8 C7 C3 115.1(3)
C8 C7 C2 101.4(3)
C3 C7 C2 111.7(2)
C8 C7 C6 115.4(3)
C3 C7 C6 102.6(2)
C2 C7 C6 111.0(3)
C13 C8 C9 119.6(3)
C13 C8 C7 109.8(3)
C9 C8 C7 130.6(3)
C10 C9 C8 118.0(3)
C10 C9 H9 121.0
C8 C9 H9 121.0
C11 C10 C9 121.4(3)
C11 C10 H10 119.3
C9 C10 H10 119.3
C10 C11 C12 121.0(3)
C10 C11 H11 119.5
C12 C11 H11 119.5
C13 C12 C11 117.2(3)
C13 C12 H12 121.4
C11 C12 H12 121.4
C8 C13 C12 122.8(3)
C8 C13 N1 108.7(3)
C12 C13 N1 128.5(3)
C3 C14 C15 109.9(3)
C3 C14 H14A 109.7
C15 C14 H14A 109.7
C3 C14 H14B 109.7
C15 C14 H14B 109.7
H14A C14 H14B 108.2
C16 C15 C20 107.2(2)
C16 C15 C14 114.0(3)
C20 C15 C14 112.3(3)
C16 C15 H15 107.7
C20 C15 H15 107.7
C14 C15 H15 107.7
C17 C16 C22 119.5(3)
C17 C16 C15 120.5(3)
C22 C16 C15 119.7(3)
C16 C17 O2 126.7(3)
C16 C17 H17 116.7
O2 C17 H17 116.7
C19 C18 H18A 109.5
C19 C18 H18B 109.5
H18A C18 H18B 109.5
C19 C18 H18C 109.5
H18A C18 H18C 109.5
H18B C18 H18C 109.5
O2 C19 C20 109.4(3)
O2 C19 C18 104.8(3)
C20 C19 C18 114.0(3)
O2 C19 H19 109.5
C20 C19 H19 109.5
C18 C19 H19 109.5
C21 C20 C19 113.4(3)
C21 C20 C15 110.2(2)
C19 C20 C15 108.9(3)
C21 C20 H20 108.1
C19 C20 H20 108.1
C15 C20 H20 108.1
N2 C21 C20 109.2(3)
N2 C21 H21A 109.8
C20 C21 H21A 109.8
N2 C21 H21B 109.8
C20 C21 H21B 109.8
H21A C21 H21B 108.3
O3 C22 O4 122.4(3)
O3 C22 C16 124.5(3)
O4 C22 C16 113.1(3)
O4 C23 H23A 109.5
O4 C23 H23B 109.5
H23A C23 H23B 109.5
O4 C23 H23C 109.5
H23A C23 H23C 109.5
H23B C23 H23C 109.5
Cl2 C24 Cl1 112.2(4)
Cl2 C24 Cl3 109.9(3)
Cl1 C24 Cl3 108.6(4)
Cl2 C24 H24 108.7
Cl1 C24 H24 108.7
Cl3 C24 H24 108.7
Cl2 C24A Cl3A 73.0(15)
Cl2 C24A Cl1 136.0(17)
Cl3A C24A Cl1 100.7(16)
Cl2 C24A H24A 111.3
Cl3A C24A H24A 111.3
Cl1 C24A H24A 111.3

loop_
_geom_bond_atom_site_label_1
_geom_bond_atom_site_label_2
_geom_bond_site_symmetry_2
_geom_bond_distance
_geom_bond_publ_flag
Cl1 C24A . 1.70(3) ?
Cl1 C24 . 1.733(6) ?
Cl2 C24A . 1.39(3) ?
Cl2 C24 . 1.715(7) ?
Cl3 C24 . 1.748(8) ?
Cl3A C24A . 1.69(3) ?
O1 C2 . 1.218(4) ?
O2 C17 . 1.347(4) ?
O2 C19 . 1.458(4) ?
O3 C22 . 1.215(4) ?
O4 C22 . 1.340(4) ?
O4 C23 . 1.442(5) ?
N1 C2 . 1.344(4) ?
N1 C13 . 1.420(4) ?
N1 H1 . .8800 ?
N2 C21 . 1.454(4) ?
N2 C5 . 1.454(4) ?
N2 C3 . 1.470(4) ?
C2 C7 . 1.549(5) ?
C3 C14 . 1.523(4) ?
C3 C7 . 1.547(4) ?
C3 H3 . 1.0000 ?
C5 C6 . 1.517(5) ?
C5 H5A . .9900 ?
C5 H5B . .9900 ?
C6 C7 . 1.568(4) ?
C6 H6A . .9900 ?
C6 H6B . .9900 ?
C7 C8 . 1.504(4) ?
C8 C13 . 1.382(5) ?
C8 C9 . 1.395(4) ?
C9 C10 . 1.395(5) ?
C9 H9 . .9500 ?
C10 C11 . 1.384(5) ?
C10 H10 . .9500 ?
C11 C12 . 1.386(5) ?
C11 H11 . .9500 ?
C12 C13 . 1.386(5) ?
C12 H12 . .9500 ?
C14 C15 . 1.542(4) ?
C14 H14A . .9900 ?
C14 H14B . .9900 ?
C15 C16 . 1.519(4) ?
C15 C20 . 1.537(5) ?
C15 H15 . 1.0000 ?
C16 C17 . 1.336(4) ?
C16 C22 . 1.464(5) ?
C17 H17 . .9500 ?
C18 C19 . 1.528(5) ?
C18 H18A . .9800 ?
C18 H18B . .9800 ?
C18 H18C . .9800 ?
C19 C20 . 1.526(4) ?
C19 H19 . 1.0000 ?
C20 C21 . 1.525(5) ?
C20 H20 . 1.0000 ?
C21 H21A . .9900 ?
C21 H21B . .9900 ?
C23 H23A . .9800 ?
C23 H23B . .9800 ?
C23 H23C . .9800 ?
C24 H24 . 1.0000 ?
C24A H24A . 1.0000 ?

loop_
_geom_hbond_atom_site_label_D
_geom_hbond_atom_site_label_H
_geom_hbond_atom_site_label_A
_geom_hbond_site_symmetry_A
_geom_hbond_distance_DH
_geom_hbond_distance_HA
_geom_hbond_distance_DA
_geom_hbond_angle_DHA
N1 H1 O1 2_656 .88 2.01 2.759(4) 142
C9 H9 O2 1_455 .95 2.50 3.330(4) 146
C24 H24 O3 . 1.00 2.24 3.167(6) 153

loop_
_geom_torsion_atom_site_label_1
_geom_torsion_atom_site_label_2
_geom_torsion_atom_site_label_3
_geom_torsion_atom_site_label_4
_geom_torsion
_geom_torsion_publ_flag
C13 N1 C2 O1 -177.8(3) ?
C13 N1 C2 C7 2.3(3) ?
C21 N2 C3 C14 62.7(3) yes
C5 N2 C3 C14 -173.4(3) ?
C21 N2 C3 C7 -169.6(2) ?
C5 N2 C3 C7 -45.8(3) yes
C21 N2 C5 C6 166.2(3) ?
C3 N2 C5 C6 44.1(3) yes
N2 C5 C6 C7 -24.6(3) yes
N2 C3 C7 C8 154.4(3) ?
C14 C3 C7 C8 -82.9(3) ?
N2 C3 C7 C2 -90.7(3) ?
C14 C3 C7 C2 32.0(4) ?
N2 C3 C7 C6 28.3(3) yes
C14 C3 C7 C6 151.0(3) ?
O1 C2 C7 C8 177.9(3) ?
N1 C2 C7 C8 -2.3(3) ?
O1 C2 C7 C3 54.8(4) ?
N1 C2 C7 C3 -125.4(3) ?
O1 C2 C7 C6 -59.0(4) ?
N1 C2 C7 C6 120.8(3) ?
C5 C6 C7 C8 -128.3(3) ?
C5 C6 C7 C3 -2.4(3) yes
C5 C6 C7 C2 117.0(3) ?
C3 C7 C8 C13 122.2(3) ?
C2 C7 C8 C13 1.5(3) ?
C6 C7 C8 C13 -118.6(3) ?
C3 C7 C8 C9 -57.9(4) ?
C2 C7 C8 C9 -178.7(3) ?
C6 C7 C8 C9 61.3(4) ?
C13 C8 C9 C10 .5(4) ?
C7 C8 C9 C10 -179.3(3) ?
C8 C9 C10 C11 -.4(5) ?
C9 C10 C11 C12 .3(5) ?
C10 C11 C12 C13 -.3(5) ?
C9 C8 C13 C12 -.6(4) ?
C7 C8 C13 C12 179.3(3) ?
C9 C8 C13 N1 179.9(3) ?
C7 C8 C13 N1 -.3(3) ?
C11 C12 C13 C8 .4(5) ?
C11 C12 C13 N1 179.9(3) ?
C2 N1 C13 C8 -1.4(3) ?
C2 N1 C13 C12 179.1(3) ?
N2 C3 C14 C15 -54.0(3) yes
C7 C3 C14 C15 -172.6(3) ?
C3 C14 C15 C16 172.0(3) ?
C3 C14 C15 C20 49.8(3) yes
C20 C15 C16 C17 21.6(4) yes
C14 C15 C16 C17 -103.4(4) ?
C20 C15 C16 C22 -152.4(3) ?
C14 C15 C16 C22 82.6(4) ?
C22 C16 C17 O2 176.6(3) ?
C15 C16 C17 O2 2.6(6) yes
C19 O2 C17 C16 6.6(5) yes
C17 O2 C19 C20 -39.5(4) ?
C17 O2 C19 C18 -162.1(3) ?
O2 C19 C20 C21 -173.2(3) ?
C18 C19 C20 C21 -56.3(4) ?
O2 C19 C20 C15 63.7(3) yes
C18 C19 C20 C15 -179.4(3) ?
C16 C15 C20 C21 -177.8(3) ?
C14 C15 C20 C21 -51.8(3) yes
C16 C15 C20 C19 -52.8(3) yes
C14 C15 C20 C19 73.2(3) ?
C5 N2 C21 C20 178.1(3) ?
C3 N2 C21 C20 -63.7(3) yes
C19 C20 C21 N2 -64.9(3) ?
C15 C20 C21 N2 57.5(3) yes
C23 O4 C22 O3 4.0(5) ?
C23 O4 C22 C16 -174.5(3) ?
C17 C16 C22 O3 174.0(4) ?
C15 C16 C22 O3 -12.0(5) ?
C17 C16 C22 O4 -7.6(5) ?
C15 C16 C22 O4 166.4(3) ?
